data_4022696
loop_
_publ_author_name
'Paul Evans'

_publ_section_title
;
 The Double Reduction of Cyclic Sulfonamides for the Synthesis of
 (4S-Phenylpyrrolidin-2R-yl)methanol and 2S-Methyl-4S-phenylpyrrolidine
;
_journal_name_full 'Journal of Organic Chemistry'
_journal_page_first 1830
_journal_page_last 1833
_journal_paper_doi 10.1021/jo062189o
_journal_volume 72
_journal_year 2007
_chemical_formula_sum 'C16 H19 N O4 S'
_chemical_formula_weight 321.38
_chemical_name_systematic
; 
 ? 
;
_space_group_IT_number 19
_symmetry_cell_setting orthorhombic
_symmetry_space_group_name_Hall 'P 2ac 2ab'
_symmetry_space_group_name_H-M 'P 21 21 21'
_atom_sites_solution_hydrogens difmap
_atom_sites_solution_primary direct
_atom_sites_solution_secondary difmap
_audit_creation_method SHELXL-97
_cell_angle_alpha 90.00
_cell_angle_beta 90.00
_cell_angle_gamma 90.00
_cell_formula_units_Z 4
_cell_length_a 9.9667(8)
_cell_length_b 11.6617(9)
_cell_length_c 13.5269(11)
_cell_measurement_reflns_used 7719
_cell_measurement_temperature 100(2)
_cell_measurement_theta_max 31.65
_cell_measurement_theta_min 2.31
_cell_volume 1572.2(2)
_computing_cell_refinement 'Bruker SMART'
_computing_data_collection 'Bruker SMART'
_computing_data_reduction 'Bruker SAINT'
_computing_molecular_graphics 'Bruker SHELXTL'
_computing_publication_material 'Bruker SHELXTL'
_computing_structure_refinement 'SHELXL-97 (Sheldrick, 1997)'
_computing_structure_solution 'SHELXS-97 (Sheldrick, 1990)'
_diffrn_ambient_temperature 100(2)
_diffrn_measured_fraction_theta_full 0.997
_diffrn_measured_fraction_theta_max 0.997
_diffrn_measurement_device_type 'CCD area detector'
_diffrn_measurement_method 'phi and omega scans'
_diffrn_radiation_monochromator graphite
_diffrn_radiation_source 'fine-focus sealed tube'
_diffrn_radiation_type MoK\a
_diffrn_radiation_wavelength 0.71073
_diffrn_reflns_av_R_equivalents 0.0295
_diffrn_reflns_av_sigmaI/netI 0.0308
_diffrn_reflns_limit_h_max 14
_diffrn_reflns_limit_h_min -14
_diffrn_reflns_limit_k_max 16
_diffrn_reflns_limit_k_min -16
_diffrn_reflns_limit_l_max 19
_diffrn_reflns_limit_l_min -19
_diffrn_reflns_number 17586
_diffrn_reflns_theta_full 30.99
_diffrn_reflns_theta_max 30.99
_diffrn_reflns_theta_min 2.31
_exptl_absorpt_coefficient_mu 0.223
_exptl_absorpt_correction_T_max 0.9780
_exptl_absorpt_correction_T_min 0.8017
_exptl_absorpt_correction_type multi-scan
_exptl_absorpt_process_details SADABS
_exptl_crystal_colour colourless
_exptl_crystal_density_diffrn 1.358
_exptl_crystal_density_method 'not measured'
_exptl_crystal_description lath
_exptl_crystal_F_000 680
_exptl_crystal_size_max 1.00
_exptl_crystal_size_mid 0.50
_exptl_crystal_size_min 0.10
_refine_diff_density_max 0.496
_refine_diff_density_min -0.225
_refine_diff_density_rms 0.074
_refine_ls_abs_structure_details 'Flack H D (1983), Acta Cryst. A39, 876-881'
_refine_ls_abs_structure_Flack 0.00(5)
_refine_ls_extinction_method none
_refine_ls_goodness_of_fit_ref 1.053
_refine_ls_hydrogen_treatment refall
_refine_ls_matrix_type full
_refine_ls_number_parameters 275
_refine_ls_number_reflns 4957
_refine_ls_number_restraints 0
_refine_ls_restrained_S_all 1.053
_refine_ls_R_factor_all 0.0407
_refine_ls_R_factor_gt 0.0381
_refine_ls_shift/su_max 0.002
_refine_ls_shift/su_mean 0.000
_refine_ls_structure_factor_coef Fsqd
_refine_ls_weighting_details 'calc w=1/[\s^2^(Fo^2^)+(0.0689P)^2^+0.0000P] where P=(Fo^2^+2Fc^2^)/3'
_refine_ls_weighting_scheme calc
_refine_ls_wR_factor_gt 0.0953
_refine_ls_wR_factor_ref 0.0975
_reflns_number_gt 4693
_reflns_number_total 4957
_reflns_threshold_expression >2sigma(I)
_cod_data_source_file jo062189osi20061207_073018.cif
_cod_data_source_block eva02
_cod_depositor_comments
;
The following automatic conversions were performed:
'_symmetry_cell_setting' value 'Orthorhombic' changed to 'orthorhombic'
according to '/home/saulius/struct/CIF-dictionaries/cif_core.dic'
dictionary named 'cif_core.dic' version 2.4.1 from 2010-06-29.

Automatic conversion script
Id: cif_fix_enum 1527 2010-12-29 10:47:43Z saulius 
;
_cod_database_code 4022696

loop_
_symmetry_equiv_pos_as_xyz
'x, y, z'
'-x+1/2, -y, z+1/2'
'-x, y+1/2, -z+1/2'
'x+1/2, -y+1/2, -z'

loop_
_atom_site_label
_atom_site_type_symbol
_atom_site_fract_x
_atom_site_fract_y
_atom_site_fract_z
_atom_site_U_iso_or_equiv
_atom_site_adp_type
_atom_site_occupancy
_atom_site_symmetry_multiplicity
_atom_site_calc_flag
O1 O 0.77877(10) 0.49056(9) -0.15697(7) 0.0198(2) Uani 1 1 d
O2 O 0.97985(10) 0.52244(8) -0.05542(7) 0.01631(19) Uani 1 1 d
S S 0.84947(3) 0.56019(3) -0.08711(2) 0.01327(8) Uani 1 1 d
C1 C 0.86142(14) 0.70210(11) -0.13449(9) 0.0159(2) Uani 1 1 d
C2 C 0.94970(16) 0.72109(13) -0.21256(11) 0.0221(3) Uani 1 1 d
H2 H 1.010(2) 0.6556(17) -0.2404(16) 0.029(5) Uiso 1 1 d
C3 C 0.95735(18) 0.82986(15) -0.25416(12) 0.0286(3) Uani 1 1 d
H3 H 1.016(2) 0.8470(19) -0.3089(16) 0.033(6) Uiso 1 1 d
C4 C 0.87572(17) 0.91656(14) -0.21927(13) 0.0281(3) Uani 1 1 d
H4 H 0.885(2) 0.985(2) -0.2465(16) 0.039(6) Uiso 1 1 d
C5 C 0.78938(16) 0.89736(13) -0.14013(12) 0.0230(3) Uani 1 1 d
H5 H 0.732(2) 0.9572(18) -0.1190(15) 0.031(6) Uiso 1 1 d
C6 C 0.78122(13) 0.78989(12) -0.09582(10) 0.0171(2) Uani 1 1 d
C7 C 0.69403(14) 0.76729(12) -0.00640(11) 0.0182(3) Uani 1 1 d
H7 H 0.633(2) 0.828(2) 0.0006(16) 0.036(6) Uiso 1 1 d
C8 C 0.63385(14) 0.64675(12) -0.01319(11) 0.0189(2) Uani 1 1 d
H8A H 0.560(2) 0.6348(17) 0.0400(15) 0.025(5) Uiso 1 1 d
H8B H 0.6012(18) 0.6271(15) -0.0793(14) 0.016(4) Uiso 1 1 d
N N 0.75320(11) 0.57329(10) 0.01251(8) 0.0153(2) Uani 1 1 d
C9 C 0.82001(13) 0.64154(11) 0.08995(10) 0.0151(2) Uani 1 1 d
C11 C 0.90405(15) 0.57794(12) 0.16160(10) 0.0171(2) Uani 1 1 d
H11A H 0.8551(18) 0.5181(16) 0.1899(12) 0.014(4) Uiso 1 1 d
H11B H 0.981(2) 0.542(2) 0.1342(15) 0.028(5) Uiso 1 1 d
O3 O 0.93996(11) 0.65758(8) 0.23788(7) 0.0190(2) Uani 1 1 d
C12 C 1.00312(14) 0.61142(12) 0.31653(10) 0.0168(2) Uani 1 1 d
O4 O 1.04147(11) 0.51336(9) 0.31819(8) 0.0214(2) Uani 1 1 d
C13 C 1.02168(15) 0.69988(12) 0.39831(10) 0.0190(3) Uani 1 1 d
C14 C 1.1484(2) 0.76781(15) 0.37406(13) 0.0279(3) Uani 1 1 d
H14A H 1.1648(19) 0.8213(17) 0.4227(14) 0.018(4) Uiso 1 1 d
H14B H 1.225(3) 0.722(2) 0.3732(17) 0.040(6) Uiso 1 1 d
H14C H 1.140(3) 0.805(2) 0.3149(18) 0.046(7) Uiso 1 1 d
C15 C 0.90171(19) 0.78314(18) 0.40251(15) 0.0344(4) Uani 1 1 d
H15A H 0.909(3) 0.834(2) 0.4601(19) 0.046(7) Uiso 1 1 d
H15B H 0.820(4) 0.737(3) 0.408(2) 0.073(9) Uiso 1 1 d
H15C H 0.898(3) 0.835(2) 0.3369(18) 0.042(6) Uiso 1 1 d
C16 C 1.0368(3) 0.63838(16) 0.49655(12) 0.0359(4) Uani 1 1 d
H16A H 1.1122(19) 0.5959(16) 0.4877(13) 0.012(4) Uiso 1 1 d
H16B H 1.064(2) 0.6924(19) 0.5531(15) 0.027(5) Uiso 1 1 d
H16C H 0.964(3) 0.590(2) 0.5112(19) 0.046(7) Uiso 1 1 d
C10 C 0.78515(14) 0.75159(12) 0.08345(11) 0.0177(2) Uani 1 1 d
H10 H 0.815(2) 0.8106(19) 0.1246(15) 0.026(5) Uiso 1 1 d

loop_
_atom_site_aniso_label
_atom_site_aniso_U_11
_atom_site_aniso_U_22
_atom_site_aniso_U_33
_atom_site_aniso_U_23
_atom_site_aniso_U_13
_atom_site_aniso_U_12
O1 0.0214(5) 0.0208(5) 0.0171(4) -0.0062(4) -0.0029(4) -0.0021(4)
O2 0.0158(4) 0.0172(4) 0.0160(4) -0.0014(3) -0.0006(3) 0.0021(3)
S 0.01372(13) 0.01459(13) 0.01149(12) -0.00178(10) -0.00012(10) -0.00030(10)
C1 0.0167(6) 0.0166(5) 0.0146(5) 0.0006(4) -0.0017(5) -0.0004(5)
C2 0.0224(7) 0.0261(7) 0.0179(6) 0.0041(5) 0.0021(5) -0.0010(6)
C3 0.0311(8) 0.0320(8) 0.0227(7) 0.0084(6) 0.0001(6) -0.0083(6)
C4 0.0336(8) 0.0214(7) 0.0292(7) 0.0084(6) -0.0077(7) -0.0070(6)
C5 0.0250(7) 0.0166(6) 0.0274(7) 0.0013(5) -0.0085(6) -0.0001(5)
C6 0.0146(6) 0.0183(6) 0.0184(6) -0.0011(5) -0.0051(5) 0.0005(4)
C7 0.0162(6) 0.0182(6) 0.0203(6) -0.0026(5) -0.0010(5) 0.0030(5)
C8 0.0134(6) 0.0209(6) 0.0226(6) -0.0035(5) 0.0000(5) -0.0006(5)
N 0.0145(5) 0.0174(5) 0.0139(5) -0.0030(4) 0.0019(4) -0.0017(4)
C9 0.0169(6) 0.0171(5) 0.0113(5) -0.0030(5) 0.0017(5) -0.0017(4)
C11 0.0233(6) 0.0165(6) 0.0116(5) -0.0019(4) 0.0005(5) -0.0024(5)
O3 0.0304(5) 0.0154(4) 0.0112(4) -0.0006(3) -0.0024(4) -0.0015(4)
C12 0.0195(6) 0.0186(6) 0.0124(5) 0.0012(5) 0.0013(5) -0.0041(5)
O4 0.0243(5) 0.0201(4) 0.0198(5) 0.0011(4) -0.0013(4) 0.0002(4)
C13 0.0244(6) 0.0197(6) 0.0127(6) -0.0016(5) -0.0003(5) -0.0058(5)
C14 0.0310(8) 0.0257(7) 0.0269(7) -0.0065(6) 0.0042(7) -0.0110(7)
C15 0.0296(8) 0.0411(10) 0.0324(9) -0.0191(8) -0.0010(7) 0.0052(7)
C16 0.0615(13) 0.0295(8) 0.0167(7) 0.0021(6) -0.0060(8) -0.0105(9)
C10 0.0180(6) 0.0185(6) 0.0166(6) -0.0035(5) 0.0010(5) 0.0000(4)

loop_
_atom_type_symbol
_atom_type_description
_atom_type_scat_dispersion_real
_atom_type_scat_dispersion_imag
_atom_type_scat_source
C C 0.0033 0.0016 'International Tables Vol C Tables 4.2.6.8 and 6.1.1.4'
H H 0.0000 0.0000 'International Tables Vol C Tables 4.2.6.8 and 6.1.1.4'
N N 0.0061 0.0033 'International Tables Vol C Tables 4.2.6.8 and 6.1.1.4'
O O 0.0106 0.0060 'International Tables Vol C Tables 4.2.6.8 and 6.1.1.4'
S S 0.1246 0.1234 'International Tables Vol C Tables 4.2.6.8 and 6.1.1.4'

loop_
_geom_angle_atom_site_label_1
_geom_angle_atom_site_label_2
_geom_angle_atom_site_label_3
_geom_angle
O1 S O2 117.91(6)
O1 S N 107.66(6)
O2 S N 107.97(6)
O1 S C1 108.84(6)
O2 S C1 109.38(6)
N S C1 104.21(6)
C2 C1 C6 121.86(13)
C2 C1 S 117.62(11)
C6 C1 S 120.49(10)
C3 C2 C1 119.14(15)
C3 C2 H2 119.4(12)
C1 C2 H2 121.5(12)
C4 C3 C2 119.83(15)
C4 C3 H3 118.0(13)
C2 C3 H3 122.2(13)
C3 C4 C5 120.63(14)
C3 C4 H4 117.1(15)
C5 C4 H4 122.2(15)
C4 C5 C6 120.82(15)
C4 C5 H5 119.1(13)
C6 C5 H5 120.0(13)
C5 C6 C1 117.65(13)
C5 C6 C7 122.34(13)
C1 C6 C7 119.96(12)
C6 C7 C10 108.39(11)
C6 C7 C8 109.70(12)
C10 C7 C8 99.82(11)
C6 C7 H7 108.8(14)
C10 C7 H7 113.3(13)
C8 C7 H7 116.4(15)
N C8 C7 101.47(10)
N C8 H8A 108.8(12)
C7 C8 H8A 111.0(11)
N C8 H8B 109.9(11)
C7 C8 H8B 113.6(10)
H8A C8 H8B 111.5(16)
C9 N C8 102.33(10)
C9 N S 111.41(8)
C8 N S 108.73(9)
C10 C9 N 110.81(12)
C10 C9 C11 132.33(12)
N C9 C11 116.76(11)
O3 C11 C9 106.74(11)
O3 C11 H11A 108.6(10)
C9 C11 H11A 110.3(11)
O3 C11 H11B 111.2(13)
C9 C11 H11B 115.0(13)
H11A C11 H11B 104.8(17)
C12 O3 C11 115.21(11)
O4 C12 O3 122.77(13)
O4 C12 C13 126.15(13)
O3 C12 C13 111.05(11)
C16 C13 C12 109.14(12)
C16 C13 C14 110.56(15)
C12 C13 C14 107.21(12)
C16 C13 C15 110.04(15)
C12 C13 C15 111.04(12)
C14 C13 C15 108.83(14)
C13 C14 H14A 110.2(12)
C13 C14 H14B 112.7(16)
H14A C14 H14B 104.4(19)
C13 C14 H14C 110.7(17)
H14A C14 H14C 109(2)
H14B C14 H14C 109(2)
C13 C15 H15A 110.5(15)
C13 C15 H15B 107(2)
H15A C15 H15B 109(2)
C13 C15 H15C 110.7(14)
H15A C15 H15C 108.4(19)
H15B C15 H15C 110(2)
C13 C16 H16A 103.0(11)
C13 C16 H16B 112.9(12)
H16A C16 H16B 102.3(16)
C13 C16 H16C 113.1(16)
H16A C16 H16C 109.7(18)
H16B C16 H16C 114.5(19)
C9 C10 C7 108.84(12)
C9 C10 H10 125.9(13)
C7 C10 H10 125.2(13)

loop_
_geom_bond_atom_site_label_1
_geom_bond_atom_site_label_2
_geom_bond_distance
O1 S 1.4314(10)
O2 S 1.4374(10)
S N 1.6612(11)
S C1 1.7787(14)
C1 C2 1.3922(19)
C1 C6 1.4002(19)
C2 C3 1.390(2)
C2 H2 1.04(2)
C3 C4 1.381(3)
C3 H3 0.97(2)
C4 C5 1.392(2)
C4 H4 0.88(2)
C5 C6 1.392(2)
C5 H5 0.94(2)
C6 C7 1.512(2)
C7 C10 1.528(2)
C7 C8 1.531(2)
C7 H7 0.94(2)
C8 N 1.5066(18)
C8 H8A 1.04(2)
C8 H8B 0.979(19)
N C9 1.4745(16)
C9 C10 1.3324(19)
C9 C11 1.4802(19)
C11 O3 1.4336(16)
C11 H11A 0.934(18)
C11 H11B 0.95(2)
O3 C12 1.3483(16)
C12 O4 1.2059(17)
C12 C13 1.5238(19)
C13 C16 1.518(2)
C13 C14 1.526(2)
C13 C15 1.541(2)
C14 H14A 0.922(19)
C14 H14B 0.93(3)
C14 H14C 0.91(3)
C15 H15A 0.98(3)
C15 H15B 0.98(3)
C15 H15C 1.08(2)
C16 H16A 0.908(19)
C16 H16B 1.03(2)
C16 H16C 0.94(3)
C10 H10 0.93(2)

loop_
_geom_torsion_atom_site_label_1
_geom_torsion_atom_site_label_2
_geom_torsion_atom_site_label_3
_geom_torsion_atom_site_label_4
_geom_torsion
O1 S C1 C2 -72.71(12)
O2 S C1 C2 57.40(12)
N S C1 C2 172.64(11)
O1 S C1 C6 105.40(11)
O2 S C1 C6 -124.49(11)
N S C1 C6 -9.25(12)
C6 C1 C2 C3 -0.8(2)
S C1 C2 C3 177.28(12)
C1 C2 C3 C4 -1.4(2)
C2 C3 C4 C5 2.5(2)
C3 C4 C5 C6 -1.4(2)
C4 C5 C6 C1 -0.8(2)
C4 C5 C6 C7 176.76(14)
C2 C1 C6 C5 1.9(2)
S C1 C6 C5 -176.14(11)
C2 C1 C6 C7 -175.71(13)
S C1 C6 C7 6.26(17)
C5 C6 C7 C10 -107.94(14)
C1 C6 C7 C10 69.55(15)
C5 C6 C7 C8 144.00(13)
C1 C6 C7 C8 -38.50(17)
C6 C7 C8 N 75.11(13)
C10 C7 C8 N -38.59(12)
C7 C8 N C9 37.69(12)
C7 C8 N S -80.26(11)
O1 S N C9 178.45(9)
O2 S N C9 50.16(10)
C1 S N C9 -66.07(10)
O1 S N C8 -69.51(10)
O2 S N C8 162.20(8)
C1 S N C8 45.97(10)
C8 N C9 C10 -22.34(14)
S N C9 C10 93.69(12)
C8 N C9 C11 154.40(11)
S N C9 C11 -89.58(12)
C10 C9 C11 O3 5.1(2)
N C9 C11 O3 -170.80(10)
C9 C11 O3 C12 172.11(11)
C11 O3 C12 O4 8.60(19)
C11 O3 C12 C13 -173.14(11)
O4 C12 C13 C16 -25.4(2)
O3 C12 C13 C16 156.46(14)
O4 C12 C13 C14 94.42(17)
O3 C12 C13 C14 -83.76(15)
O4 C12 C13 C15 -146.82(16)
O3 C12 C13 C15 34.99(17)
N C9 C10 C7 -3.16(15)
C11 C9 C10 C7 -179.22(14)
C6 C7 C10 C9 -88.02(14)
C8 C7 C10 C9 26.69(14)

loop_
_cod_related_entry_id
_cod_related_entry_database
_cod_related_entry_code
1 ChemSpider 17268822
